data_1506830
loop_
_publ_author_name
'Dziubek, Kamil F.'
'Katrusiak, Andrzej'

_publ_section_title
;
 Compression of Intermolecular Interactions in CS2Crystal
;
_journal_issue 50
_journal_name_full 'The Journal of Physical Chemistry B'
_journal_page_first 19089
_journal_paper_doi 10.1021/jp0458250
_journal_volume 108
_journal_year 2004
_chemical_formula_moiety 'C S2'
_chemical_formula_sum 'C S2'
_chemical_formula_weight 76.13
_chemical_melting_point 161.7
_chemical_name_systematic
; 
carbon disulfide
;
_space_group_IT_number 64
_symmetry_cell_setting orthorhombic
_symmetry_space_group_name_Hall '-C 2ac 2'
_symmetry_space_group_name_H-M 'C m c a'
_atom_sites_solution_hydrogens geom
_atom_sites_solution_primary direct
_atom_sites_solution_secondary difmap
_cell_angle_alpha 90.00
_cell_angle_beta 90.00
_cell_angle_gamma 90.00
_cell_formula_units_Z 4
_cell_length_a 5.8154(40)
_cell_length_b 5.2150(15)
_cell_length_c 8.0463(58)
_cell_measurement_pressure '3.70(5) GPa'
_cell_measurement_reflns_used 951
_cell_measurement_temperature 293(2)
_cell_measurement_theta_max 29
_cell_measurement_theta_min 6
_cell_volume 244.0(3)
_computing_cell_refinement 'CrysAlis (Oxford Diffraction, 2004)'
_computing_data_collection 'CrysAlis (Oxford Diffraction, 2004)'
_computing_data_reduction 'CrysAlis (Oxford Diffraction, 2004)'
_computing_publication_material 'SHELXL-97 (Sheldrick, 1997)'
_computing_structure_refinement 'SHELXL-97 (Sheldrick, 1997)'
_computing_structure_solution 'SHELXS-97 (Sheldrick, 1990)'
_diffrn_ambient_pressure '3.70(5) GPa'
_diffrn_ambient_temperature 295(2)
_diffrn_measured_fraction_theta_full 0.550
_diffrn_measured_fraction_theta_max 0.550
_diffrn_measurement_device_type 'Kuma KM4CCD \k geometry'
_diffrn_measurement_method '\w scans'
_diffrn_radiation_monochromator graphite
_diffrn_radiation_source 'fine-focus sealed tube'
_diffrn_radiation_type MoK\a
_diffrn_radiation_wavelength 0.71073
_diffrn_reflns_av_R_equivalents 0.1726
_diffrn_reflns_av_sigmaI/netI 0.0591
_diffrn_reflns_limit_h_max 6
_diffrn_reflns_limit_h_min -6
_diffrn_reflns_limit_k_max 7
_diffrn_reflns_limit_k_min -7
_diffrn_reflns_limit_l_max 8
_diffrn_reflns_limit_l_min -8
_diffrn_reflns_number 787
_diffrn_reflns_theta_full 29.63
_diffrn_reflns_theta_max 29.63
_diffrn_reflns_theta_min 5.83
_diffrn_standards_decay_% 0
_diffrn_standards_number 0
_exptl_absorpt_coefficient_mu 1.763
_exptl_absorpt_correction_T_max 0.88
_exptl_absorpt_correction_T_min 0.50
_exptl_absorpt_correction_type 'DAC/gasket absorption'
_exptl_crystal_colour colorlesss
_exptl_crystal_density_diffrn 2.072
_exptl_crystal_density_method 'not measured'
_exptl_crystal_description cylinder
_exptl_crystal_F_000 152
_exptl_crystal_size_max 0.35
_exptl_crystal_size_mid 0.35
_exptl_crystal_size_min 0.08
_refine_diff_density_max 0.524
_refine_diff_density_min -0.725
_refine_diff_density_rms 0.180
_refine_ls_extinction_method none
_refine_ls_goodness_of_fit_ref 1.349
_refine_ls_hydrogen_treatment mixed
_refine_ls_matrix_type full
_refine_ls_number_parameters 11
_refine_ls_number_reflns 105
_refine_ls_number_restraints 0
_refine_ls_restrained_S_all 1.349
_refine_ls_R_factor_all 0.0918
_refine_ls_R_factor_gt 0.0738
_refine_ls_shift/su_max 0.000
_refine_ls_shift/su_mean 0.000
_refine_ls_structure_factor_coef Fsqd
_refine_ls_weighting_details 'calc w=1/[\s^2^(Fo^2^)+(0.1000P)^2^+0.0000P] where P=(Fo^2^+2Fc^2^)/3'
_refine_ls_weighting_scheme calc
_refine_ls_wR_factor_gt 0.1840
_refine_ls_wR_factor_ref 0.1982
_reflns_number_gt 76
_reflns_number_total 105
_reflns_threshold_expression >2sigma(I)
_cod_data_source_file jp0458250si20041018_032157.cif
_cod_data_source_block CS2_at_3.7GPa
_cod_depositor_comments
;
The following automatic conversions were performed:
'_atom_site_symetry_multiplicity' tag replaced with
'_atom_site_symmetry_multiplicity'.

Automatic conversion script
Id: cif_correct_tags 1440 2010-10-19 06:21:57Z saulius 
;
_cod_original_cell_volume 244.03(30)
_cod_database_code 1506830

loop_
_symmetry_equiv_pos_as_xyz
'x, y, z'
'-x, -y+1/2, z+1/2'
'-x, y+1/2, -z+1/2'
'x, -y, -z'
'x+1/2, y+1/2, z'
'-x+1/2, -y+1, z+1/2'
'-x+1/2, y+1, -z+1/2'
'x+1/2, -y+1/2, -z'
'-x, -y, -z'
'x, y-1/2, -z-1/2'
'x, -y-1/2, z-1/2'
'-x, y, z'
'-x+1/2, -y+1/2, -z'
'x+1/2, y, -z-1/2'
'x+1/2, -y, z-1/2'
'-x+1/2, y+1/2, z'

loop_
_atom_site_label
_atom_site_type_symbol
_atom_site_fract_x
_atom_site_fract_y
_atom_site_fract_z
_atom_site_U_iso_or_equiv
_atom_site_adp_type
_atom_site_occupancy
_atom_site_symmetry_multiplicity
_atom_site_calc_flag
_atom_site_refinement_flags
C1 C 0.0000 0.0000 0.0000 0.055(4) Uani 1 4 d S
S1 S 0.0000 0.2237(4) 0.1268(2) 0.0469(13) Uani 1 2 d S

loop_
_atom_site_aniso_label
_atom_site_aniso_U_11
_atom_site_aniso_U_22
_atom_site_aniso_U_33
_atom_site_aniso_U_23
_atom_site_aniso_U_13
_atom_site_aniso_U_12
C1 0.077(10) 0.020(4) 0.069(12) -0.001(5) 0.000 0.000
S1 0.060(3) 0.0346(15) 0.046(3) -0.0006(8) 0.000 0.000

loop_
_atom_type_symbol
_atom_type_description
_atom_type_scat_dispersion_real
_atom_type_scat_dispersion_imag
_atom_type_scat_source
C C 0.0033 0.0016 'International Tables Vol C Tables 4.2.6.8 and 6.1.1.4'
S S 0.1246 0.1234 'International Tables Vol C Tables 4.2.6.8 and 6.1.1.4'

loop_
_geom_angle_atom_site_label_1
_geom_angle_atom_site_label_2
_geom_angle_atom_site_label_3
_geom_angle
_geom_angle_site_symmetry_1
S1 C1 S1 180.00(15) 9

loop_
_geom_bond_atom_site_label_1
_geom_bond_atom_site_label_2
_geom_bond_distance
_geom_bond_site_symmetry_2
C1 S1 1.550(2) 9
C1 S1 1.550(2) .
